data_4345181
loop_
_publ_author_name
'Pichaandi, Kothanda Rama'
'Kabalan, Lara'
'Amini, Hashem'
'Zhang, Guanghui'
'Zhu, Hanyu'
'Kentt\"amaa, Hilkka I'
'Fanwick, Phillip E.'
'Miller, Jeffrey T.'
'Kais, Sabre'
'Nabavizadeh, S. Masoud'
'Rashdi, Mehdi'
'Abu-Omar, Mahdi M'

_publ_section_title
;
 Mechanism of Me-Re Bond Addition to Platinum(II) and Dioxygen Activation
 by the Resulting Pt-Re Bimetallic Center.
;
_journal_issue 4
_journal_name_full 'Inorganic chemistry'
_journal_page_first 2145
_journal_page_last 2152
_journal_paper_doi 10.1021/acs.inorgchem.6b02801
_journal_volume 56
_journal_year 2017
_chemical_formula_moiety '13 H17 N2 O3 Pt1 Re1'
_chemical_formula_sum 'C13 H17 N2 O3 Pt Re'
_chemical_formula_weight 630.58
_space_group_crystal_system triclinic
_space_group_IT_number 2
_space_group_name_Hall '-P 1'
_space_group_name_H-M_alt 'P -1'
_symmetry_space_group_name_Hall '-P 1'
_symmetry_space_group_name_H-M 'P -1'
_atom_sites_solution_hydrogens geom
_atom_sites_solution_primary iterative
_atom_sites_solution_secondary difmap
_audit_creation_method SHELXL-2014/7
_cell_angle_alpha 88.628(4)
_cell_angle_beta 70.942(4)
_cell_angle_gamma 85.674(4)
_cell_formula_units_Z 2
_cell_length_a 8.1990(6)
_cell_length_b 9.5483(7)
_cell_length_c 10.2508(7)
_cell_measurement_reflns_used 7753
_cell_measurement_temperature 200(2)
_cell_measurement_theta_max 28.276
_cell_measurement_theta_min 2.102
_cell_volume 756.35(10)
_computing_cell_refinement 'HKL3000 (Otwinowski & Minor, 1997)'
_computing_data_collection 'Nonius Collect (Nonius, 1998)'
_computing_data_reduction 'HKL3000 (Otwinowski & Minor, 1997)'
_computing_publication_material 'local programs'
_computing_structure_refinement 'SHELXL-2014/7 (Sheldrick, 2014)'
_computing_structure_solution 'SHELXT (Sheldrick)'
_diffrn_ambient_temperature 200(2)
_diffrn_measured_fraction_theta_full 0.999
_diffrn_measured_fraction_theta_max 0.981
_diffrn_measurement_device_type 'Nonius KappaCCD'
_diffrn_measurement_method '\w and \f'
_diffrn_radiation_type MoK\a
_diffrn_radiation_wavelength 0.71073
_diffrn_reflns_av_R_equivalents 0.034
_diffrn_reflns_av_unetI/netI 0.0472
_diffrn_reflns_Laue_measured_fraction_max 0.981
_diffrn_reflns_limit_h_max 10
_diffrn_reflns_limit_h_min 0
_diffrn_reflns_limit_k_max 12
_diffrn_reflns_limit_k_min -12
_diffrn_reflns_limit_l_max 13
_diffrn_reflns_limit_l_min -12
_diffrn_reflns_number 7753
_diffrn_reflns_point_group_measured_fraction_full 0.999
_diffrn_reflns_point_group_measured_fraction_max 0.981
_diffrn_reflns_theta_full 25.242
_diffrn_reflns_theta_max 28.276
_diffrn_reflns_theta_min 2.102
_diffrn_source 'fine focus tube'
_exptl_absorpt_coefficient_mu 17.240
_exptl_absorpt_correction_T_max 0.126
_exptl_absorpt_correction_T_min 0.010
_exptl_absorpt_correction_type multi-scan
_exptl_absorpt_process_details 'SCALEPACK (Otwinowski & Minor, 1997)'
_exptl_crystal_colour red
_exptl_crystal_density_diffrn 2.769
_exptl_crystal_description brick
_exptl_crystal_F_000 572
_exptl_crystal_size_max 0.240
_exptl_crystal_size_mid 0.180
_exptl_crystal_size_min 0.120
_refine_diff_density_max 1.194
_refine_diff_density_min -1.205
_refine_diff_density_rms 0.188
_refine_ls_extinction_coef 0.0046(3)
_refine_ls_extinction_expression Fc^*^=kFc[1+0.001xFc^2^\l^3^/sin(2\q)]^-1/4^
_refine_ls_extinction_method 'SHELXL-2014/7 (Sheldrick 2014'
_refine_ls_goodness_of_fit_ref 1.009
_refine_ls_hydrogen_treatment constr
_refine_ls_matrix_type full
_refine_ls_number_parameters 185
_refine_ls_number_reflns 3685
_refine_ls_number_restraints 0
_refine_ls_restrained_S_all 1.009
_refine_ls_R_factor_all 0.0525
_refine_ls_R_factor_gt 0.0332
_refine_ls_shift/su_max 0.001
_refine_ls_shift/su_mean 0.000
_refine_ls_structure_factor_coef Fsqd
_refine_ls_weighting_details 'w=1/[\s^2^(Fo^2^)+(0.0320P)^2^] where P=(Fo^2^+2Fc^2^)/3'
_refine_ls_weighting_scheme calc
_refine_ls_wR_factor_gt 0.0656
_refine_ls_wR_factor_ref 0.0714
_reflns_Friedel_coverage 0.000
_reflns_number_gt 2715
_reflns_number_total 3685
_reflns_threshold_expression 'I > 2\s(I)'
_cod_data_source_file ic6b02801_si_002.cif
_cod_data_source_block RAM762
_cod_depositor_comments 'Adding full bibliography for 4345181--4345182.cif.'
_cod_database_code 4345181
_shelx_shelxl_version_number 2014/7
_shelx_space_group_comment
;
The symmetry employed for this shelxl refinement is uniquely defined
by the following loop, which should always be used as a source of
symmetry information in preference to the above space-group names.
They are only intended as comments.
;

loop_
_space_group_symop_operation_xyz
'x, y, z'
'-x, -y, -z'

loop_
_atom_site_label
_atom_site_type_symbol
_atom_site_fract_x
_atom_site_fract_y
_atom_site_fract_z
_atom_site_U_iso_or_equiv
_atom_site_adp_type
_atom_site_occupancy
_atom_site_site_symmetry_order
_atom_site_calc_flag
_atom_site_refinement_flags_posn
_atom_site_refinement_flags_adp
Pt1 Pt 0.17129(3) 0.33924(3) 0.30080(2) 0.04088(10) Uani 1 1 d . .
Re1 Re 0.51151(3) 0.21454(3) 0.14829(2) 0.04090(10) Uani 1 1 d . .
O1 O 0.5756(6) 0.3789(5) 0.1556(6) 0.0658(14) Uani 1 1 d . .
O2 O 0.4358(6) 0.1721(5) 0.0191(5) 0.0584(13) Uani 1 1 d . .
O3 O 0.4870(6) 0.1033(5) 0.2848(5) 0.0634(14) Uani 1 1 d . .
N1 N 0.1920(6) 0.2933(5) 0.4988(5) 0.0411(12) Uani 1 1 d . .
N2 N 0.2498(7) 0.5283(5) 0.3537(5) 0.0453(13) Uani 1 1 d . .
C1 C 0.7670(8) 0.1295(8) 0.0418(7) 0.0578(19) Uani 1 1 d . .
H1A H 0.8407 0.1401 0.0989 0.087 Uiso 1 1 calc R U
H1B H 0.8135 0.1797 -0.0455 0.087 Uiso 1 1 calc R U
H1C H 0.7645 0.0297 0.0230 0.087 Uiso 1 1 calc R U
C2 C 0.2339(7) 0.4016(7) 0.5614(6) 0.0409(14) Uani 1 1 d . .
C3 C 0.2664(8) 0.5340(7) 0.4810(6) 0.0411(14) Uani 1 1 d . .
C4 C 0.2855(10) 0.6441(8) 0.2736(8) 0.0594(19) Uani 1 1 d . .
H4 H 0.2783 0.6416 0.1831 0.071 Uiso 1 1 calc R U
C5 C 0.3320(9) 0.7660(8) 0.3179(8) 0.064(2) Uani 1 1 d . .
H5 H 0.3544 0.8460 0.2595 0.076 Uiso 1 1 calc R U
C6 C 0.3451(9) 0.7693(8) 0.4469(8) 0.0585(18) Uani 1 1 d . .
H6 H 0.3771 0.8519 0.4792 0.070 Uiso 1 1 calc R U
C7 C 0.3121(9) 0.6533(7) 0.5298(7) 0.0527(17) Uani 1 1 d . .
H7 H 0.3206 0.6549 0.6200 0.063 Uiso 1 1 calc R U
C8 C 0.2468(9) 0.3861(8) 0.6937(7) 0.0536(17) Uani 1 1 d . .
H8 H 0.2737 0.4630 0.7383 0.064 Uiso 1 1 calc R U
C9 C 0.2199(10) 0.2579(8) 0.7584(7) 0.0590(19) Uani 1 1 d . .
H9 H 0.2310 0.2446 0.8473 0.071 Uiso 1 1 calc R U
C10 C 0.1772(9) 0.1500(8) 0.6939(7) 0.0596(19) Uani 1 1 d . .
H10 H 0.1550 0.0616 0.7383 0.072 Uiso 1 1 calc R U
C11 C 0.1666(9) 0.1710(7) 0.5632(7) 0.0514(16) Uani 1 1 d . .
H11 H 0.1402 0.0947 0.5176 0.062 Uiso 1 1 calc R U
C12 C 0.1401(10) 0.4092(9) 0.1193(7) 0.066(2) Uani 1 1 d . .
H12A H 0.0855 0.3385 0.0832 0.099 Uiso 1 1 calc R U
H12B H 0.2534 0.4255 0.0520 0.099 Uiso 1 1 calc R U
H12C H 0.0666 0.4972 0.1359 0.099 Uiso 1 1 calc R U
C13 C 0.0822(9) 0.1547(7) 0.2709(7) 0.0536(17) Uani 1 1 d . .
H13A H 0.0971 0.1438 0.1728 0.080 Uiso 1 1 calc R U
H13B H -0.0408 0.1538 0.3250 0.080 Uiso 1 1 calc R U
H13C H 0.1472 0.0770 0.3005 0.080 Uiso 1 1 calc R U

loop_
_atom_site_aniso_label
_atom_site_aniso_U_11
_atom_site_aniso_U_22
_atom_site_aniso_U_33
_atom_site_aniso_U_23
_atom_site_aniso_U_13
_atom_site_aniso_U_12
Pt1 0.04679(16) 0.03984(17) 0.03753(15) -0.00688(11) -0.01617(12) 0.00082(11)
Re1 0.04947(17) 0.03740(17) 0.03997(16) -0.00150(11) -0.01944(12) -0.00628(12)
O1 0.062(3) 0.049(3) 0.085(4) -0.015(3) -0.020(3) -0.012(2)
O2 0.054(3) 0.076(4) 0.049(3) -0.019(2) -0.023(2) 0.003(3)
O3 0.066(3) 0.058(3) 0.057(3) 0.011(2) -0.012(3) 0.009(3)
N1 0.050(3) 0.038(3) 0.034(3) -0.006(2) -0.012(2) -0.003(2)
N2 0.056(3) 0.029(3) 0.049(3) -0.003(2) -0.015(3) 0.004(2)
C1 0.054(4) 0.064(5) 0.061(4) 0.006(4) -0.028(4) 0.003(4)
C2 0.040(3) 0.046(4) 0.034(3) -0.010(3) -0.009(3) 0.004(3)
C3 0.043(3) 0.036(3) 0.042(3) -0.008(3) -0.010(3) 0.002(3)
C4 0.080(5) 0.046(4) 0.054(4) 0.004(3) -0.026(4) -0.001(4)
C5 0.067(5) 0.036(4) 0.079(6) 0.006(4) -0.013(4) 0.001(4)
C6 0.065(4) 0.038(4) 0.068(5) -0.012(4) -0.017(4) -0.002(3)
C7 0.059(4) 0.050(4) 0.050(4) -0.010(3) -0.017(3) -0.008(3)
C8 0.058(4) 0.061(5) 0.043(4) -0.010(3) -0.017(3) -0.005(4)
C9 0.073(5) 0.070(5) 0.035(3) 0.006(4) -0.017(3) -0.014(4)
C10 0.076(5) 0.056(5) 0.044(4) 0.011(4) -0.014(4) -0.019(4)
C11 0.067(4) 0.044(4) 0.046(4) 0.005(3) -0.020(3) -0.016(3)
C12 0.073(5) 0.073(6) 0.056(4) -0.011(4) -0.030(4) 0.017(4)
C13 0.060(4) 0.054(4) 0.055(4) -0.005(3) -0.026(3) -0.020(4)

loop_
_atom_type_symbol
_atom_type_description
_atom_type_scat_dispersion_real
_atom_type_scat_dispersion_imag
_atom_type_scat_source
C C 0.0033 0.0016 'International Tables Vol C Tables 4.2.6.8 and 6.1.1.4'
H H 0.0000 0.0000 'International Tables Vol C Tables 4.2.6.8 and 6.1.1.4'
N N 0.0061 0.0033 'International Tables Vol C Tables 4.2.6.8 and 6.1.1.4'
O O 0.0106 0.0060 'International Tables Vol C Tables 4.2.6.8 and 6.1.1.4'
Pt Pt -1.7033 8.3905 'International Tables Vol C Tables 4.2.6.8 and 6.1.1.4'
Re Re -1.0185 7.2310 'International Tables Vol C Tables 4.2.6.8 and 6.1.1.4'

loop_
_geom_angle_atom_site_label_1
_geom_angle_atom_site_label_2
_geom_angle_atom_site_label_3
_geom_angle
C13 Pt1 C12 88.4(3)
C13 Pt1 N2 174.0(2)
C12 Pt1 N2 96.4(3)
C13 Pt1 N1 97.4(2)
C12 Pt1 N1 172.6(3)
N2 Pt1 N1 77.6(2)
C13 Pt1 Re1 86.1(2)
C12 Pt1 Re1 89.7(2)
N2 Pt1 Re1 97.53(14)
N1 Pt1 Re1 95.26(13)
O1 Re1 O3 119.9(3)
O1 Re1 O2 119.8(3)
O3 Re1 O2 119.3(3)
O1 Re1 C1 93.4(3)
O3 Re1 C1 93.4(2)
O2 Re1 C1 93.2(2)
O1 Re1 Pt1 84.22(17)
O3 Re1 Pt1 86.38(16)
O2 Re1 Pt1 89.49(15)
C1 Re1 Pt1 177.1(2)
C11 N1 C2 119.2(5)
C11 N1 Pt1 125.8(4)
C2 N1 Pt1 115.0(4)
C4 N2 C3 117.1(6)
C4 N2 Pt1 126.5(5)
C3 N2 Pt1 116.4(4)
Re1 C1 H1A 109.5
Re1 C1 H1B 109.5
H1A C1 H1B 109.5
Re1 C1 H1C 109.5
H1A C1 H1C 109.5
H1B C1 H1C 109.5
N1 C2 C8 120.7(6)
N1 C2 C3 116.2(5)
C8 C2 C3 123.1(6)
N2 C3 C7 122.2(6)
N2 C3 C2 114.6(5)
C7 C3 C2 123.2(6)
N2 C4 C5 122.8(7)
N2 C4 H4 118.6
C5 C4 H4 118.6
C6 C5 C4 118.7(7)
C6 C5 H5 120.6
C4 C5 H5 120.6
C5 C6 C7 119.9(7)
C5 C6 H6 120.0
C7 C6 H6 120.0
C6 C7 C3 119.2(6)
C6 C7 H7 120.4
C3 C7 H7 120.4
C9 C8 C2 119.0(7)
C9 C8 H8 120.5
C2 C8 H8 120.5
C10 C9 C8 119.5(6)
C10 C9 H9 120.2
C8 C9 H9 120.2
C9 C10 C11 119.0(7)
C9 C10 H10 120.5
C11 C10 H10 120.5
N1 C11 C10 122.6(7)
N1 C11 H11 118.7
C10 C11 H11 118.7
Pt1 C12 H12A 109.5
Pt1 C12 H12B 109.5
H12A C12 H12B 109.5
Pt1 C12 H12C 109.5
H12A C12 H12C 109.5
H12B C12 H12C 109.5
Pt1 C13 H13A 109.5
Pt1 C13 H13B 109.5
H13A C13 H13B 109.5
Pt1 C13 H13C 109.5
H13A C13 H13C 109.5
H13B C13 H13C 109.5

loop_
_geom_bond_atom_site_label_1
_geom_bond_atom_site_label_2
_geom_bond_distance
Pt1 C13 2.025(7)
Pt1 C12 2.049(7)
Pt1 N2 2.102(5)
Pt1 N1 2.124(5)
Pt1 Re1 2.8953(4)
Re1 O1 1.703(5)
Re1 O3 1.704(4)
Re1 O2 1.704(4)
Re1 C1 2.129(7)
N1 C11 1.324(8)
N1 C2 1.352(8)
N2 C4 1.354(8)
N2 C3 1.357(7)
C1 H1A 0.9800
C1 H1B 0.9800
C1 H1C 0.9800
C2 C8 1.398(8)
C2 C3 1.486(8)
C3 C7 1.379(9)
C4 C5 1.382(10)
C4 H4 0.9500
C5 C6 1.363(10)
C5 H5 0.9500
C6 C7 1.368(9)
C6 H6 0.9500
C7 H7 0.9500
C8 C9 1.376(10)
C8 H8 0.9500
C9 C10 1.364(10)
C9 H9 0.9500
C10 C11 1.379(8)
C10 H10 0.9500
C11 H11 0.9500
C12 H12A 0.9800
C12 H12B 0.9800
C12 H12C 0.9800
C13 H13A 0.9800
C13 H13B 0.9800
C13 H13C 0.9800

loop_
_geom_torsion_atom_site_label_1
_geom_torsion_atom_site_label_2
_geom_torsion_atom_site_label_3
_geom_torsion_atom_site_label_4
_geom_torsion
C11 N1 C2 C8 -1.4(9)
Pt1 N1 C2 C8 178.2(4)
C11 N1 C2 C3 177.9(6)
Pt1 N1 C2 C3 -2.5(6)
C4 N2 C3 C7 2.0(9)
Pt1 N2 C3 C7 -178.1(5)
C4 N2 C3 C2 -177.1(5)
Pt1 N2 C3 C2 2.8(7)
N1 C2 C3 N2 -0.2(8)
C8 C2 C3 N2 179.1(6)
N1 C2 C3 C7 -179.3(6)
C8 C2 C3 C7 0.0(9)
C3 N2 C4 C5 -1.9(10)
Pt1 N2 C4 C5 178.2(5)
N2 C4 C5 C6 1.0(11)
C4 C5 C6 C7 -0.1(11)
C5 C6 C7 C3 0.2(10)
N2 C3 C7 C6 -1.2(10)
C2 C3 C7 C6 177.9(6)
N1 C2 C8 C9 1.4(9)
C3 C2 C8 C9 -177.9(6)
C2 C8 C9 C10 -1.6(10)
C8 C9 C10 C11 1.8(11)
C2 N1 C11 C10 1.6(10)
Pt1 N1 C11 C10 -177.9(5)
C9 C10 C11 N1 -1.8(11)
